data_2200438
loop_
_publ_author_name
'Srinivasan, N.'
'Sridhar, B.'
'Rajaram, R. K.'

_publ_section_title
;
 Hydrogen bis[<small>L</small>-lysinium(2+)] dichloride perchlorate
;
_journal_issue 9
_journal_name_full 'Acta Crystallographica Section E'
_journal_page_first o875
_journal_page_last o877
_journal_paper_doi 10.1107/S1600536801013484
_journal_volume 57
_journal_year 2001
_chemical_formula_iupac 'C6 H15 N2 O2 1+, C6 H16 N2 O2 2+, Cl O4 -, 2Cl -'
_chemical_formula_moiety 'C6 H15 N2 O2 1+, C6 H16 N2 O2 2+, Cl O4 -, 2Cl -'
_chemical_formula_sum 'C12 H31 Cl3 N4 O8'
_chemical_formula_weight 465.76
_chemical_name_common 'Hydrogen bis[L-lysinium(2+)] dichloride perchlorate'
_chemical_name_systematic
;
Hydrogen bis[L-lysinium(2+)] dichloride perchlorate
;
_space_group_IT_number 19
_symmetry_cell_setting orthorhombic
_symmetry_space_group_name_Hall 'P 2ac 2ab'
_symmetry_space_group_name_H-M 'P 21 21 21'
_audit_creation_method SHELXL-97
_cell_angle_alpha 90.00
_cell_angle_beta 90.00
_cell_angle_gamma 90.00
_cell_formula_units_Z 4
_cell_length_a 5.0264(6)
_cell_length_b 20.822(2)
_cell_length_c 20.897(2)
_cell_measurement_reflns_used 25
_cell_measurement_temperature 293(2)
_cell_measurement_theta_max 13.221
_cell_measurement_theta_min 11.317
_cell_volume 2187.1(4)
_computing_cell_refinement 'CAD-4 Software'
_computing_data_collection 'CAD-4 Software (Enraf-Nonius, 1989)'
_computing_data_reduction 'CAD-4 Softwar'
_computing_molecular_graphics 'PLATON (Spek, 1999)'
_computing_publication_material SHELXL97
_computing_structure_refinement 'SHELXL97 (Sheldrick, 1997)'
_computing_structure_solution 'SHELXS97 (Sheldrick, 1997)'
_diffrn_ambient_temperature 293(2)
_diffrn_measured_fraction_theta_full .996
_diffrn_measured_fraction_theta_max .996
_diffrn_measurement_device_type 'Enraf-Nonius sealed tube'
_diffrn_measurement_method \w-2\q
_diffrn_radiation_monochromator graphite
_diffrn_radiation_source 'fine-focus sealed tube'
_diffrn_radiation_type MoK\a
_diffrn_radiation_wavelength .7107
_diffrn_reflns_av_R_equivalents .069
_diffrn_reflns_av_sigmaI/netI .038
_diffrn_reflns_limit_h_max 5
_diffrn_reflns_limit_h_min -1
_diffrn_reflns_limit_k_max 24
_diffrn_reflns_limit_k_min -1
_diffrn_reflns_limit_l_max 24
_diffrn_reflns_limit_l_min -2
_diffrn_reflns_number 3207
_diffrn_reflns_theta_full 24.96
_diffrn_reflns_theta_max 24.96
_diffrn_reflns_theta_min 1.95
_diffrn_standards_decay_% none
_diffrn_standards_interval_time 60
_diffrn_standards_number 3
_exptl_absorpt_coefficient_mu .463
_exptl_absorpt_correction_T_max .891
_exptl_absorpt_correction_T_min .859
_exptl_absorpt_correction_type '\y scan'
_exptl_absorpt_process_details '(North et al., 1968)'
_exptl_crystal_colour colorless
_exptl_crystal_density_diffrn 1.415
_exptl_crystal_density_meas 1.413
_exptl_crystal_density_method 'flotation in a mixture of carbon tetrachloride and xylene'
_exptl_crystal_description plates
_exptl_crystal_F_000 984
_exptl_crystal_size_max .5
_exptl_crystal_size_mid .4
_exptl_crystal_size_min .25
_refine_diff_density_max .66
_refine_diff_density_min -.63
_refine_ls_abs_structure_details 'Flack (1983)'
_refine_ls_abs_structure_Flack .04(15)
_refine_ls_extinction_coef .007(2)
_refine_ls_extinction_method SHELXL97
_refine_ls_goodness_of_fit_ref 1.06
_refine_ls_hydrogen_treatment constr
_refine_ls_matrix_type full
_refine_ls_number_parameters 246
_refine_ls_number_reflns 2905
_refine_ls_number_restraints 3
_refine_ls_restrained_S_all 1.06
_refine_ls_R_factor_all .081
_refine_ls_R_factor_gt .069
_refine_ls_shift/su_max .003
_refine_ls_shift/su_mean <0.001
_refine_ls_structure_factor_coef Fsqd
_refine_ls_weighting_details 'calc w = 1/[\s^2^(Fo^2^)+(0.1519P)^2^+0.4185P] where P = (Fo^2^+2Fc^2^)/3'
_refine_ls_weighting_scheme calc
_refine_ls_wR_factor_ref .196
_reflns_number_gt 2427
_reflns_number_total 2905
_reflns_threshold_expression I>2\s(I)
_cod_data_source_file ci6030.cif
_cod_data_source_block lyphf
_cod_database_code 2200438

loop_
_symmetry_equiv_pos_as_xyz
'x, y, z'
'-x, y+1/2, -z+1/2'
'-x+1/2, -y, z+1/2'
'x+1/2, -y+1/2, -z'

loop_
_atom_site_label
_atom_site_fract_x
_atom_site_fract_y
_atom_site_fract_z
_atom_site_U_iso_or_equiv
_atom_site_adp_type
_atom_site_calc_flag
_atom_site_refinement_flags
_atom_site_occupancy
_atom_site_disorder_assembly
_atom_site_disorder_group
_atom_site_type_symbol
Cl1 -.0066(3) .33860(6) .06838(6) .0421(4) Uani d . 1 . . Cl
O1 -.2886(10) .3365(2) .0633(2) .0645(13) Uani d . 1 . . O
O2 .0674(14) .3478(3) .1339(2) .0854(18) Uani d . 1 . . O
O3 .0871(12) .3909(2) .0316(3) .0768(16) Uani d . 1 . . O
O4 .0980(12) .2793(2) .0460(2) .0676(14) Uani d . 1 . . O
Cl2 .0394(3) .56229(6) .07556(6) .0423(4) Uani d . 1 . . Cl
Cl3 .9666(3) .59640(7) .39898(8) .0517(4) Uani d . 1 . . Cl
O1A .9527(8) .74050(17) .04852(17) .0439(9) Uani d . 1 . . O
O1B .8200(10) .7997(2) .1309(2) .0629(14) Uani d . 1 . . O
C11 .7972(11) .7542(2) .0923(3) .0351(12) Uani d . 1 . . C
C12 .5500(11) .7139(2) .1012(2) .0328(11) Uani d . 1 . . C
H12 .3947 .7423 .0994 .039 Uiso calc R 1 . . H
N11 .5304(10) .66688(18) .04750(19) .0380(10) Uani d . 1 . . N
H11A .5326 .6878 .0104 .057 Uiso calc R 1 . . H
H11B .3793 .6449 .0510 .057 Uiso calc R 1 . . H
H11C .6677 .6399 .0492 .057 Uiso calc R 1 . . H
C13 .5451(14) .6777(2) .1654(2) .0382(12) Uani d . 1 . . C
H13A .4126 .6440 .1630 .046 Uiso calc R 1 . . H
H13B .7168 .6575 .1719 .046 Uiso calc R 1 . . H
C14 .4845(18) .7196(3) .2220(2) .0540(16) Uani d . 1 . . C
H14A .3101 .7387 .2163 .065 Uiso calc R 1 . . H
H14B .6137 .7541 .2238 .065 Uiso calc R 1 . . H
C15 .4894(16) .6829(3) .2855(2) .0474(14) Uani d . 1 . . C
H15A .3530 .6500 .2852 .057 Uiso calc R 1 . . H
H15B .6606 .6622 .2908 .057 Uiso calc R 1 . . H
C16 .4418(17) .7279(3) .3394(2) .0524(17) Uani d . 1 . . C
H16A .5733 .7620 .3377 .063 Uiso calc R 1 . . H
H16B .2678 .7474 .3342 .063 Uiso calc R 1 . . H
N12 .4549(11) .6967(2) .40304(19) .0417(11) Uani d . 1 . . N
H12A .4254 .7258 .4334 .063 Uiso calc R 1 . . H
H12B .6153 .6794 .4086 .063 Uiso calc R 1 . . H
H12C .3318 .6660 .4054 .063 Uiso calc R 1 . . H
O2A .8894(9) .4279(2) .4440(2) .0543(11) Uani d . 1 . . O
O2B .7688(11) .3629(2) .3642(3) .0720(15) Uani d . 1 . . O
H2B .9136 .3459 .3705 .108 Uiso calc R 1 . . H
C21 .7396(12) .4105(3) .4026(3) .0434(14) Uani d . 1 . . C
C22 .4759(13) .4451(3) .3905(3) .0466(13) Uani d . 1 . . C
H22 .3371 .4162 .4065 .056 Uiso calc R 1 . . H
N21 .4670(10) .50247(19) .43230(19) .0393(10) Uani d . 1 . . N
H21A .3147 .5233 .4260 .059 Uiso calc R 1 . . H
H21B .6029 .5282 .4229 .059 Uiso calc R 1 . . H
H21C .4781 .4903 .4731 .059 Uiso calc R 1 . . H
C23 .4111(18) .4566(5) .3217(3) .081(3) Uani d D 1 . . C
H23A .3825 .4152 .3015 .097 Uiso calc R 1 . . H
H23B .2439 .4798 .3198 .097 Uiso calc R 1 . . H
C24 .605(2) .4917(6) .2837(4) .110(4) Uani d D 1 . . C
H24A .7726 .4688 .2861 .132 Uiso calc R 1 . . H
H24B .6316 .5333 .3036 .132 Uiso calc R 1 . . H
C25 .542(2) .5027(4) .2138(3) .088(3) Uani d D 1 . . C
H25A .3654 .5215 .2113 .105 Uiso calc R 1 . . H
H25B .6658 .5345 .1977 .105 Uiso calc R 1 . . H
C26 .548(2) .4481(4) .1706(4) .090(3) Uani d D 1 . . C
H26A .4017 .4197 .1809 .108 Uiso calc R 1 . . H
H26B .7124 .4246 .1776 .108 Uiso calc R 1 . . H
N22 .5305(11) .4663(2) .1010(3) .0574(13) Uani d . 1 . . N
H22A .5344 .4310 .0771 .086 Uiso calc R 1 . . H
H22B .6674 .4914 .0908 .086 Uiso calc R 1 . . H
H22C .3791 .4874 .0940 .086 Uiso calc R 1 . . H

loop_
_atom_site_aniso_label
_atom_site_aniso_U_11
_atom_site_aniso_U_22
_atom_site_aniso_U_33
_atom_site_aniso_U_12
_atom_site_aniso_U_13
_atom_site_aniso_U_23
Cl1 .0409(8) .0416(6) .0438(7) -.0021(7) -.0018(7) -.0010(5)
O1 .043(3) .068(3) .082(3) -.004(2) -.001(3) .007(3)
O2 .081(4) .120(4) .055(3) .020(4) -.011(3) -.026(3)
O3 .074(4) .063(3) .093(4) -.019(3) .002(3) .025(3)
O4 .076(4) .057(2) .070(3) .016(3) -.007(3) -.016(2)
Cl2 .0366(7) .0418(6) .0486(7) .0002(6) -.0027(6) -.0024(5)
Cl3 .0318(7) .0417(6) .0818(10) .0003(6) -.0041(8) -.0018(6)
O1A .034(2) .054(2) .0436(18) -.009(2) .0037(19) .0024(17)
O1B .059(3) .049(2) .081(3) -.027(2) .021(3) -.024(2)
C11 .032(3) .035(3) .038(2) -.001(2) -.002(2) .008(2)
C12 .030(3) .033(2) .035(2) .000(2) -.001(3) .0008(19)
N11 .039(3) .041(2) .0341(19) -.007(2) .000(2) .0036(17)
C13 .043(3) .034(2) .038(2) -.002(3) .003(3) .0038(19)
C14 .070(5) .052(3) .040(2) .001(4) .011(4) .001(2)
C15 .058(4) .044(3) .040(3) .003(3) .000(3) .000(2)
C16 .073(5) .044(3) .041(3) -.001(3) -.002(3) .004(2)
N12 .045(3) .044(2) .0361(19) .001(2) -.002(2) -.0031(18)
O2A .037(2) .072(3) .054(2) .011(2) -.005(2) .012(2)
O2B .046(3) .056(3) .114(4) .019(2) -.008(3) -.023(3)
C21 .032(3) .043(3) .055(3) .002(3) .010(3) .016(3)
C22 .037(3) .047(3) .056(3) .008(3) .000(3) -.001(2)
N21 .031(2) .043(2) .043(2) .009(2) -.003(2) .0058(18)
C23 .074(6) .112(6) .055(4) .043(6) -.009(4) -.003(4)
C24 .082(7) .123(8) .125(8) .006(7) -.018(7) .037(7)
C25 .097(7) .086(5) .081(5) .016(6) .001(6) .026(4)
C26 .066(5) .070(5) .134(8) .003(5) -.011(6) .042(5)
N22 .039(3) .053(3) .080(3) .005(3) -.010(3) -.012(3)

loop_
_atom_type_symbol
_atom_type_description
_atom_type_scat_dispersion_real
_atom_type_scat_dispersion_imag
_atom_type_scat_source
C C .0181 .0091 'International Tables Vol C Tables 4.2.6.8 and 6.1.1.4'
H H .0000 .0000 'International Tables Vol C Tables 4.2.6.8 and 6.1.1.4'
N N .0311 .0180 'International Tables Vol C Tables 4.2.6.8 and 6.1.1.4'
O O .0492 .0322 'International Tables Vol C Tables 4.2.6.8 and 6.1.1.4'
Cl Cl .3639 .7018 'International Tables Vol C Tables 4.2.6.8 and 6.1.1.4'

loop_
_geom_angle_atom_site_label_1
_geom_angle_atom_site_label_2
_geom_angle_atom_site_label_3
_geom_angle
O3 Cl1 O1 108.4(3)
O3 Cl1 O4 111.5(3)
O1 Cl1 O4 108.5(3)
O3 Cl1 O2 109.2(4)
O1 Cl1 O2 109.6(4)
O4 Cl1 O2 109.5(3)
O1A C11 O1B 126.5(5)
O1A C11 C12 118.9(5)
O1B C11 C12 114.6(5)
N11 C12 C11 109.0(4)
N11 C12 C13 109.5(4)
C11 C12 C13 113.1(4)
N11 C12 H12 108.4
C11 C12 H12 108.4
C13 C12 H12 108.4
C12 N11 H11A 109.5
C12 N11 H11B 109.5
H11A N11 H11B 109.5
C12 N11 H11C 109.5
H11A N11 H11C 109.5
H11B N11 H11C 109.5
C14 C13 C12 114.0(4)
C14 C13 H13A 108.7
C12 C13 H13A 108.7
C14 C13 H13B 108.7
C12 C13 H13B 108.7
H13A C13 H13B 107.6
C13 C14 C15 113.0(5)
C13 C14 H14A 109.0
C15 C14 H14A 109.0
C13 C14 H14B 109.0
C15 C14 H14B 109.0
H14A C14 H14B 107.8
C16 C15 C14 110.0(5)
C16 C15 H15A 109.7
C14 C15 H15A 109.7
C16 C15 H15B 109.7
C14 C15 H15B 109.7
H15A C15 H15B 108.2
N12 C16 C15 113.4(4)
N12 C16 H16A 108.9
C15 C16 H16A 108.9
N12 C16 H16B 108.9
C15 C16 H16B 108.9
H16A C16 H16B 107.7
C16 N12 H12A 109.5
C16 N12 H12B 109.5
H12A N12 H12B 109.5
C16 N12 H12C 109.5
H12A N12 H12C 109.5
H12B N12 H12C 109.5
C21 O2B H2B 109.5
O2A C21 O2B 127.7(6)
O2A C21 C22 121.3(5)
O2B C21 C22 111.0(6)
N21 C22 C23 115.6(5)
N21 C22 C21 108.0(5)
C23 C22 C21 115.1(5)
N21 C22 H22 105.8
C23 C22 H22 105.8
C21 C22 H22 105.8
C22 N21 H21A 109.5
C22 N21 H21B 109.5
H21A N21 H21B 109.5
C22 N21 H21C 109.5
H21A N21 H21C 109.5
H21B N21 H21C 109.5
C24 C23 C22 117.4(8)
C24 C23 H23A 107.9
C22 C23 H23A 107.9
C24 C23 H23B 107.9
C22 C23 H23B 107.9
H23A C23 H23B 107.2
C23 C24 C25 117.6(9)
C23 C24 H24A 107.9
C25 C24 H24A 107.9
C23 C24 H24B 107.9
C25 C24 H24B 107.9
H24A C24 H24B 107.2
C26 C25 C24 118.4(8)
C26 C25 H25A 107.7
C24 C25 H25A 107.7
C26 C25 H25B 107.7
C24 C25 H25B 107.7
H25A C25 H25B 107.1
C25 C26 N22 113.7(6)
C25 C26 H26A 108.8
N22 C26 H26A 108.8
C25 C26 H26B 108.8
N22 C26 H26B 108.8
H26A C26 H26B 107.7
C26 N22 H22A 109.5
C26 N22 H22B 109.5
H22A N22 H22B 109.5
C26 N22 H22C 109.5
H22A N22 H22C 109.5
H22B N22 H22C 109.5

loop_
_geom_bond_atom_site_label_1
_geom_bond_atom_site_label_2
_geom_bond_site_symmetry_2
_geom_bond_distance
_geom_bond_publ_flag
Cl1 O3 . 1.413(5) ?
Cl1 O1 . 1.422(5) ?
Cl1 O4 . 1.421(4) ?
Cl1 O2 . 1.431(5) ?
O1A C11 . 1.236(7) yes
O1B C11 . 1.250(7) yes
C11 C12 . 1.511(8) ?
C12 N11 . 1.492(6) ?
C12 C13 . 1.539(6) ?
C12 H12 . .98 ?
N11 H11A . .89 ?
N11 H11B . .89 ?
N11 H11C . .89 ?
C13 C14 . 1.501(7) ?
C13 H13A . .97 ?
C13 H13B . .97 ?
C14 C15 . 1.530(7) ?
C14 H14A . .97 ?
C14 H14B . .97 ?
C15 C16 . 1.485(7) ?
C15 H15A . .97 ?
C15 H15B . .97 ?
C16 N12 . 1.482(6) ?
C16 H16A . .97 ?
C16 H16B . .97 ?
N12 H12A . .89 ?
N12 H12B . .89 ?
N12 H12C . .89 ?
O2A C21 . 1.203(7) yes
O2B C21 . 1.284(8) yes
O2B H2B . .82 ?
C21 C22 . 1.529(8) ?
C22 N21 . 1.481(7) ?
C22 C23 . 1.493(9) ?
C22 H22 . .98 ?
N21 H21A . .89 ?
N21 H21B . .89 ?
N21 H21C . .89 ?
C23 C24 . 1.454(9) ?
C23 H23A . .97 ?
C23 H23B . .97 ?
C24 C25 . 1.513(9) ?
C24 H24A . .97 ?
C24 H24B . .97 ?
C25 C26 . 1.452(9) ?
C25 H25A . .97 ?
C25 H25B . .97 ?
C26 N22 . 1.506(10) ?
C26 H26A . .97 ?
C26 H26B . .97 ?
N22 H22A . .89 ?
N22 H22B . .89 ?
N22 H22C . .89 ?

loop_
_geom_hbond_atom_site_label_D
_geom_hbond_atom_site_label_H
_geom_hbond_atom_site_label_A
_geom_hbond_site_symmetry_A
_geom_hbond_distance_DH
_geom_hbond_distance_HA
_geom_hbond_distance_DA
_geom_hbond_angle_DHA
O2B H2B O1B 2_745 .82 1.65 2.453(7) 165.8
N11 H11A O1A 4_465 .89 1.98 2.810(5) 155.6
N11 H11B Cl2 . .89 2.48 3.343(5) 164.3
N11 H11C Cl2 1_655 .89 2.53 3.410(5) 169.5
N12 H12A O4 3_565 .89 2.36 3.041(6) 133.5
N12 H12A O1 2 .89 2.41 3.109(7) 136.1
N12 H12B Cl3 . .89 2.48 3.314(5) 156.3
N12 H12C Cl3 1_455 .89 2.34 3.223(5) 170.1
N21 H21A Cl3 1_455 .89 2.39 3.261(4) 167.6
N21 H21B Cl3 . .89 2.37 3.258(5) 179.4
N21 H21C Cl2 3_565 .89 2.41 3.284(4) 168.0
N22 H22A O1 1_655 .89 2.18 2.958(6) 146.1
N22 H22A O3 . .89 2.58 3.088(8) 117.1
N22 H22B Cl2 1_655 .89 2.40 3.289(6) 173.6
N22 H22C Cl2 . .89 2.34 3.220(5) 167.7

loop_
_geom_torsion_atom_site_label_1
_geom_torsion_atom_site_label_2
_geom_torsion_atom_site_label_3
_geom_torsion_atom_site_label_4
_geom_torsion
_geom_torsion_publ_flag
O1A C11 C12 N11 -6.0(6) yes
O1B C11 C12 N11 173.1(5) ?
O1A C11 C12 C13 116.0(5) ?
O1B C11 C12 C13 -64.9(6) ?
N11 C12 C13 C14 -163.2(6) yes
C11 C12 C13 C14 75.0(7) ?
C12 C13 C14 C15 -178.2(6) yes
C13 C14 C15 C16 177.1(7) yes
C14 C15 C16 N12 -177.5(6) yes
O2A C21 C22 N21 5.7(7) yes
O2B C21 C22 N21 -175.0(5) ?
O2A C21 C22 C23 136.5(7) ?
O2B C21 C22 C23 -44.3(8) ?
N21 C22 C23 C24 70.9(10) yes
C21 C22 C23 C24 -56.0(10) ?
C22 C23 C24 C25 179.2(8) yes
C23 C24 C25 C26 -70.6(14) yes
C24 C25 C26 N22 -169.8(9) yes

loop_
_cod_related_entry_id
_cod_related_entry_database
_cod_related_entry_code
1 ChemSpider 30654619
